data_4518425
loop_
_publ_author_name
'Das, Manik'
'Mukherjee, Somali'
'Brandao, Paula'
'Seth, Saikat Kumar'
'Giri, Santanab'
'Mati, Soumya Sundar'
'Samanta, Bidhan Chandra'
'Laha, Soumik'
'Maity, Tithi'

_publ_section_title
;
 Active Bromoaniline--Aldehyde Conjugate Systems and Their Complexes as
 Versatile Sensors of Multiple Cations with Logic Formulation and
 Efficient DNA/HSA-Binding Efficacy: Combined Experimental and Theoretical
 Approach
;
_journal_name_full 'ACS Omega'
_journal_paper_doi 10.1021/acsomega.0c05189
_journal_year 2021
_chemical_formula_moiety 'C26 H18 Br2 N2 O2 Zn1'
_chemical_formula_sum 'C26 H18 Br2 N2 O2 Zn'
_chemical_formula_weight 615.61
_space_group_crystal_system monoclinic
_space_group_IT_number 15
_space_group_name_Hall '-C 2yc'
_space_group_name_H-M_alt 'C 1 2/c 1'
_atom_sites_solution_hydrogens geom
_audit_creation_method SHELXL-2014/7
_audit_update_record
;
2020-05-18 # Formatted by publCIF

;
_cell_angle_alpha 90
_cell_angle_beta 96.105(7)
_cell_angle_gamma 90
_cell_formula_units_Z 4
_cell_length_a 21.738(3)
_cell_length_b 9.0322(14)
_cell_length_c 11.8880(18)
_cell_measurement_reflns_used 9996
_cell_measurement_temperature 296(2)
_cell_measurement_theta_max 30.507
_cell_measurement_theta_min 2.698
_cell_volume 2320.9(6)
_computing_cell_refinement 'BRUKER APEX II'
_computing_data_collection 'BRUKER APEX II'
_computing_data_reduction SAINT
_computing_molecular_graphics 'Mercury 3.9'
_computing_publication_material 'SHELXL 2014/7'
_computing_structure_refinement 'SHELXL-2014/7 (Sheldrick, 2014)'
_computing_structure_solution 'SHELXT 2014/5 (Sheldrick, 2014)'
_diffrn_ambient_temperature 296(2)
_diffrn_measured_fraction_theta_full 0.995
_diffrn_measured_fraction_theta_max 0.996
_diffrn_measurement_device_type 'Bruker D8 QUEST'
_diffrn_radiation_type MoK\a
_diffrn_radiation_wavelength 0.71073
_diffrn_reflns_av_R_equivalents 0.0721
_diffrn_reflns_av_unetI/netI 0.0358
_diffrn_reflns_Laue_measured_fraction_full 0.995
_diffrn_reflns_Laue_measured_fraction_max 0.996
_diffrn_reflns_limit_h_max 30
_diffrn_reflns_limit_h_min -30
_diffrn_reflns_limit_k_max 12
_diffrn_reflns_limit_k_min -12
_diffrn_reflns_limit_l_max 16
_diffrn_reflns_limit_l_min -16
_diffrn_reflns_number 28329
_diffrn_reflns_point_group_measured_fraction_full 0.995
_diffrn_reflns_point_group_measured_fraction_max 0.996
_diffrn_reflns_theta_full 25.500
_diffrn_reflns_theta_max 30.414
_diffrn_reflns_theta_min 2.444
_exptl_absorpt_coefficient_mu 4.528
_exptl_absorpt_correction_T_max 0.864
_exptl_absorpt_correction_T_min 0.810
_exptl_absorpt_correction_type multi-scan
_exptl_absorpt_process_details SADABS
_exptl_crystal_colour yellow
_exptl_crystal_density_diffrn 1.762
_exptl_crystal_description rectangular
_exptl_crystal_F_000 1216
_exptl_crystal_size_max 0.17
_exptl_crystal_size_mid 0.12
_exptl_crystal_size_min 0.089
_refine_diff_density_max 1.032
_refine_diff_density_min -1.553
_refine_diff_density_rms 0.108
_refine_ls_extinction_method none
_refine_ls_goodness_of_fit_ref 1.065
_refine_ls_hydrogen_treatment constr
_refine_ls_matrix_type full
_refine_ls_number_parameters 152
_refine_ls_number_reflns 3503
_refine_ls_number_restraints 0
_refine_ls_restrained_S_all 1.065
_refine_ls_R_factor_all 0.0717
_refine_ls_R_factor_gt 0.0503
_refine_ls_shift/su_max 0.000
_refine_ls_shift/su_mean 0.000
_refine_ls_structure_factor_coef Fsqd
_refine_ls_weighting_details 'w=1/[\s^2^(Fo^2^)+(0.0949P)^2^+3.6761P] where P=(Fo^2^+2Fc^2^)/3'
_refine_ls_weighting_scheme calc
_refine_ls_wR_factor_gt 0.1574
_refine_ls_wR_factor_ref 0.1726
_reflns_Friedel_coverage 0.000
_reflns_number_gt 2552
_reflns_number_total 3503
_reflns_threshold_expression 'I > 2\s(I)'
_cod_data_source_file ao0c05189_si_003.cif
_cod_data_source_block 2
_cod_original_sg_symbol_H-M 'C 2/c'
_cod_original_formula_sum 'C26 H18 Br2 N2 O2 Zn1'
_cod_database_code 4518425
_publcif_datablock.id {3641ca71-4fdd-4387-ac32-40fe89cb09b6}

_shelx_shelxl_version_number 2014/7
_shelx_space_group_comment
;
The symmetry employed for this shelxl refinement is uniquely defined
by the following loop, which should always be used as a source of
symmetry information in preference to the above space-group names.
They are only intended as comments.
;
_publcif_info_exptl_table_max_cols 4
_publcif_info_exptl_table_use_headnotes n
_publcif_funding_html
;
;

loop_
_space_group_symop_operation_xyz
'x, y, z'
'-x, y, -z+1/2'
'x+1/2, y+1/2, z'
'-x+1/2, y+1/2, -z+1/2'
'-x, -y, -z'
'x, -y, z-1/2'
'-x+1/2, -y+1/2, -z'
'x+1/2, -y+1/2, z-1/2'

loop_
_atom_site_label
_atom_site_type_symbol
_atom_site_fract_x
_atom_site_fract_y
_atom_site_fract_z
_atom_site_U_iso_or_equiv
_atom_site_adp_type
_atom_site_occupancy
_atom_site_site_symmetry_order
_atom_site_calc_flag
_atom_site_refinement_flags_posn
_atom_site_refinement_flags_adp
_atom_site_refinement_flags_occupancy
_atom_site_disorder_assembly
_atom_site_disorder_group
Zn1 Zn 0.5000 0.48137(8) 0.7500 0.0463(2) Uani 1 2 d S T P . .
Br1 Br 0.34295(2) -0.07151(6) 0.39004(4) 0.0685(2) Uani 1 1 d . . . . .
O1 O 0.57492(13) 0.5871(3) 0.7868(2) 0.0536(7) Uani 1 1 d . . . . .
N1 N 0.52674(13) 0.3729(3) 0.6146(2) 0.0391(6) Uani 1 1 d . . . . .
C8 C 0.48660(15) 0.2662(4) 0.5582(3) 0.0398(7) Uani 1 1 d . . . . .
C1 C 0.62184(16) 0.5929(4) 0.7258(3) 0.0433(7) Uani 1 1 d . . . . .
C7 C 0.57823(16) 0.4082(4) 0.5754(3) 0.0439(7) Uani 1 1 d . . . . .
H7 H 0.5861 0.3627 0.5082 0.053 Uiso 1 1 calc R U . . .
C10 C 0.39873(19) 0.1067(5) 0.5695(3) 0.0543(9) Uani 1 1 d . . . . .
H10 H 0.3682 0.0686 0.6103 0.065 Uiso 1 1 calc R U . . .
C6 C 0.62451(16) 0.5097(4) 0.6240(3) 0.0440(7) Uani 1 1 d . . . . .
C11 C 0.40268(18) 0.0619(4) 0.4590(3) 0.0481(8) Uani 1 1 d . . . . .
C12 C 0.44833(19) 0.1156(5) 0.3985(3) 0.0493(8) Uani 1 1 d . . . . .
H12 H 0.4510 0.0839 0.3248 0.059 Uiso 1 1 calc R U . . .
C13 C 0.49003(18) 0.2167(4) 0.4480(3) 0.0466(8) Uani 1 1 d . . . . .
H13 H 0.5211 0.2527 0.4073 0.056 Uiso 1 1 calc R U . . .
C2 C 0.67120(17) 0.6865(5) 0.7611(4) 0.0533(9) Uani 1 1 d . . . . .
H2 H 0.6704 0.7406 0.8275 0.064 Uiso 1 1 calc R U . . .
C9 C 0.44027(17) 0.2075(5) 0.6176(3) 0.0522(9) Uani 1 1 d . . . . .
H9 H 0.4376 0.2378 0.6917 0.063 Uiso 1 1 calc R U . . .
C4 C 0.72442(19) 0.6211(7) 0.6014(5) 0.0712(14) Uani 1 1 d . . . . .
H4 H 0.7585 0.6307 0.5608 0.085 Uiso 1 1 calc R U . . .
C3 C 0.72116(18) 0.7004(6) 0.6994(4) 0.0633(12) Uani 1 1 d . . . . .
H3 H 0.7532 0.7644 0.7245 0.076 Uiso 1 1 calc R U . . .
C5 C 0.67675(18) 0.5278(6) 0.5644(4) 0.0625(11) Uani 1 1 d . . . . .
H5 H 0.6789 0.4748 0.4979 0.075 Uiso 1 1 calc R U . . .

loop_
_atom_site_aniso_label
_atom_site_aniso_U_11
_atom_site_aniso_U_22
_atom_site_aniso_U_33
_atom_site_aniso_U_23
_atom_site_aniso_U_13
_atom_site_aniso_U_12
Zn1 0.0449(3) 0.0578(4) 0.0385(3) 0.000 0.0151(2) 0.000
Br1 0.0728(3) 0.0609(3) 0.0690(3) -0.0153(2) -0.0050(2) -0.0043(2)
O1 0.0476(14) 0.0722(19) 0.0436(13) -0.0027(12) 0.0168(11) -0.0113(12)
N1 0.0418(13) 0.0468(15) 0.0294(12) 0.0007(11) 0.0064(10) 0.0048(11)
C8 0.0428(16) 0.0457(17) 0.0312(13) 0.0004(12) 0.0047(11) 0.0093(13)
C1 0.0389(16) 0.0518(19) 0.0399(16) 0.0126(14) 0.0078(12) 0.0027(14)
C7 0.0447(17) 0.055(2) 0.0329(14) 0.0021(13) 0.0090(12) 0.0106(14)
C10 0.0478(19) 0.067(2) 0.049(2) -0.0085(18) 0.0092(15) -0.0022(18)
C6 0.0368(15) 0.057(2) 0.0395(16) 0.0111(15) 0.0105(12) 0.0078(14)
C11 0.0486(19) 0.050(2) 0.0441(18) -0.0047(15) -0.0015(14) 0.0079(15)
C12 0.063(2) 0.052(2) 0.0320(15) -0.0035(14) 0.0017(14) 0.0087(17)
C13 0.0554(19) 0.053(2) 0.0329(15) 0.0034(14) 0.0106(14) 0.0072(16)
C2 0.0449(18) 0.060(2) 0.054(2) 0.0118(18) 0.0008(15) -0.0040(17)
C9 0.0479(18) 0.072(3) 0.0380(16) -0.0091(17) 0.0114(14) 0.0017(17)
C4 0.0379(19) 0.097(4) 0.082(3) 0.027(3) 0.0213(19) 0.003(2)
C3 0.0388(18) 0.070(3) 0.080(3) 0.027(2) 0.0010(17) -0.0064(18)
C5 0.045(2) 0.089(3) 0.057(2) 0.010(2) 0.0237(18) 0.009(2)

loop_
_atom_type_symbol
_atom_type_description
_atom_type_scat_dispersion_real
_atom_type_scat_dispersion_imag
_atom_type_scat_source
C C 0.0033 0.0016 'International Tables Vol C Tables 4.2.6.8 and 6.1.1.4'
H H 0.0000 0.0000 'International Tables Vol C Tables 4.2.6.8 and 6.1.1.4'
N N 0.0061 0.0033 'International Tables Vol C Tables 4.2.6.8 and 6.1.1.4'
O O 0.0106 0.0060 'International Tables Vol C Tables 4.2.6.8 and 6.1.1.4'
Zn Zn 0.2839 1.4301 'International Tables Vol C Tables 4.2.6.8 and 6.1.1.4'
Br Br -0.2901 2.4595 'International Tables Vol C Tables 4.2.6.8 and 6.1.1.4'

loop_
_geom_angle_atom_site_label_1
_geom_angle_atom_site_label_2
_geom_angle_atom_site_label_3
_geom_angle
_geom_angle_site_symmetry_1
_geom_angle_site_symmetry_3
_geom_angle_publ_flag
O1 Zn1 O1 119.6(2) . 2_656 ?
O1 Zn1 N1 96.61(12) . . ?
O1 Zn1 N1 111.85(11) 2_656 . ?
O1 Zn1 N1 111.85(11) . 2_656 ?
O1 Zn1 N1 96.61(12) 2_656 2_656 ?
N1 Zn1 N1 122.06(17) . 2_656 ?
C1 O1 Zn1 126.2(3) . . ?
C7 N1 C8 120.5(3) . . ?
C7 N1 Zn1 119.9(2) . . ?
C8 N1 Zn1 119.4(2) . . ?
C13 C8 C9 117.9(3) . . ?
C13 C8 N1 124.8(3) . . ?
C9 C8 N1 117.3(3) . . ?
O1 C1 C2 118.4(4) . . ?
O1 C1 C6 123.3(3) . . ?
C2 C1 C6 118.3(3) . . ?
N1 C7 C6 127.3(3) . . ?
N1 C7 H7 116.3 . . ?
C6 C7 H7 116.3 . . ?
C9 C10 C11 119.2(4) . . ?
C9 C10 H10 120.4 . . ?
C11 C10 H10 120.4 . . ?
C5 C6 C1 118.1(4) . . ?
C5 C6 C7 116.0(4) . . ?
C1 C6 C7 125.9(3) . . ?
C12 C11 C10 120.9(4) . . ?
C12 C11 Br1 119.9(3) . . ?
C10 C11 Br1 119.2(3) . . ?
C13 C12 C11 119.4(3) . . ?
C13 C12 H12 120.3 . . ?
C11 C12 H12 120.3 . . ?
C12 C13 C8 121.1(3) . . ?
C12 C13 H13 119.4 . . ?
C8 C13 H13 119.4 . . ?
C3 C2 C1 121.3(4) . . ?
C3 C2 H2 119.4 . . ?
C1 C2 H2 119.4 . . ?
C10 C9 C8 121.5(3) . . ?
C10 C9 H9 119.2 . . ?
C8 C9 H9 119.2 . . ?
C5 C4 C3 119.1(4) . . ?
C5 C4 H4 120.4 . . ?
C3 C4 H4 120.4 . . ?
C4 C3 C2 121.2(4) . . ?
C4 C3 H3 119.4 . . ?
C2 C3 H3 119.4 . . ?
C4 C5 C6 122.1(4) . . ?
C4 C5 H5 118.9 . . ?
C6 C5 H5 118.9 . . ?

loop_
_geom_bond_atom_site_label_1
_geom_bond_atom_site_label_2
_geom_bond_distance
_geom_bond_site_symmetry_2
_geom_bond_publ_flag
Zn1 O1 1.899(3) . ?
Zn1 O1 1.899(3) 2_656 ?
Zn1 N1 2.022(3) . ?
Zn1 N1 2.022(3) 2_656 ?
Br1 C11 1.893(4) . ?
O1 C1 1.314(4) . ?
N1 C7 1.297(5) . ?
N1 C8 1.420(4) . ?
C8 C13 1.393(5) . ?
C8 C9 1.395(5) . ?
C1 C2 1.395(5) . ?
C1 C6 1.431(5) . ?
C7 C6 1.436(6) . ?
C7 H7 0.9300 . ?
C10 C9 1.364(6) . ?
C10 C11 1.386(6) . ?
C10 H10 0.9300 . ?
C6 C5 1.410(5) . ?
C11 C12 1.374(6) . ?
C12 C13 1.374(6) . ?
C12 H12 0.9300 . ?
C13 H13 0.9300 . ?
C2 C3 1.379(6) . ?
C2 H2 0.9300 . ?
C9 H9 0.9300 . ?
C4 C5 1.372(7) . ?
C4 C3 1.375(8) . ?
C4 H4 0.9300 . ?
C3 H3 0.9300 . ?
C5 H5 0.9300 . ?

loop_
_publcif_info_datablock.id
_publcif_info_datablock.publ_exptl
_publcif_info_datablock.publ_geom
_publcif_info_datablock.structure
{3641ca71-4fdd-4387-ac32-40fe89cb09b6} y y y

loop_
_publcif_info_exptl_table_extra_item
sin_theta_over_lambda_max

loop_
_publcif_info_exptl_table_header_item
?

loop_
_publcif_info_tables.block_id
_publcif_info_tables.reference_item
{3641ca71-4fdd-4387-ac32-40fe89cb09b6} '_publcif_info_datablock.publ_exptl'

loop_
_publcif_info_cif.paper_type
CB
